data_7111780
loop_
_publ_author_name
'Waynant, Kristopher V.'
'White, James D.'
'Zakharov, Lev'

_publ_section_title
;
 Synthesis and structural characterization of a fused bispyrone and
 preparation of the first metal bispyrylium complexes
;
_journal_issue 29
_journal_name_full 'Chemical Communications'
_journal_page_first 5304
_journal_page_last 5306
_journal_paper_doi 10.1039/c0cc01291b
_journal_volume 46
_journal_year 2010
_chemical_formula_sum 'C20 H20 Cl2 Co O18'
_chemical_formula_weight 678.19
_chemical_name_systematic
;

?

;
_space_group_IT_number 14
_symmetry_cell_setting monoclinic
_symmetry_space_group_name_Hall '-P 2yn'
_symmetry_space_group_name_H-M 'P 1 21/n 1'
_atom_sites_solution_hydrogens difmap
_atom_sites_solution_primary direct
_atom_sites_solution_secondary difmap
_audit_creation_method SHELXLTL
_cell_angle_alpha 90.00
_cell_angle_beta 95.922(9)
_cell_angle_gamma 90.00
_cell_formula_units_Z 2
_cell_length_a 10.033(6)
_cell_length_b 12.586(8)
_cell_length_c 10.332(6)
_cell_measurement_reflns_used 2841
_cell_measurement_temperature 173(2)
_cell_measurement_theta_max 25.17
_cell_measurement_theta_min 2.56
_cell_volume 1297.7(14)
_computing_cell_refinement 'Bruker SAINT'
_computing_data_collection 'Bruker SMART'
_computing_data_reduction 'Bruker SAINT'
_computing_molecular_graphics 'Bruker SHELXTL'
_computing_publication_material 'Bruker SHELXTL'
_computing_structure_refinement 'Bruker SHELXTL'
_computing_structure_solution 'Bruker SHELXTL'
_diffrn_ambient_temperature 173(2)
_diffrn_measured_fraction_theta_full 1.000
_diffrn_measured_fraction_theta_max 1.000
_diffrn_measurement_device_type 'Bruker Apex CCD area detector'
_diffrn_measurement_method 'phi and omega scans'
_diffrn_radiation_monochromator graphite
_diffrn_radiation_source 'fine-focus sealed tube'
_diffrn_radiation_type MoK\a
_diffrn_radiation_wavelength 0.71073
_diffrn_reflns_av_R_equivalents 0.0425
_diffrn_reflns_av_sigmaI/netI 0.0324
_diffrn_reflns_limit_h_max 11
_diffrn_reflns_limit_h_min -11
_diffrn_reflns_limit_k_max 14
_diffrn_reflns_limit_k_min -14
_diffrn_reflns_limit_l_max 12
_diffrn_reflns_limit_l_min -12
_diffrn_reflns_number 11277
_diffrn_reflns_theta_full 24.99
_diffrn_reflns_theta_max 24.99
_diffrn_reflns_theta_min 2.56
_exptl_absorpt_coefficient_mu 0.955
_exptl_absorpt_correction_T_max 0.8941
_exptl_absorpt_correction_T_min 0.8394
_exptl_absorpt_correction_type multi-scan
_exptl_absorpt_process_details SADABS
_exptl_crystal_colour ping
_exptl_crystal_density_diffrn 1.736
_exptl_crystal_density_method 'not measured'
_exptl_crystal_description block
_exptl_crystal_F_000 690
_exptl_crystal_size_max 0.19
_exptl_crystal_size_mid 0.16
_exptl_crystal_size_min 0.12
_refine_diff_density_max 0.924
_refine_diff_density_min -0.438
_refine_diff_density_rms 0.080
_refine_ls_extinction_method none
_refine_ls_goodness_of_fit_ref 1.055
_refine_ls_hydrogen_treatment refall
_refine_ls_matrix_type full
_refine_ls_number_parameters 227
_refine_ls_number_reflns 2279
_refine_ls_number_restraints 0
_refine_ls_restrained_S_all 1.055
_refine_ls_R_factor_all 0.0666
_refine_ls_R_factor_gt 0.0509
_refine_ls_shift/su_max 0.001
_refine_ls_shift/su_mean 0.000
_refine_ls_structure_factor_coef Fsqd
_refine_ls_weighting_details 'calc w=1/[\s^2^(Fo^2^)+(0.0603P)^2^+2.7290P] where P=(Fo^2^+2Fc^2^)/3'
_refine_ls_weighting_scheme calc
_refine_ls_wR_factor_gt 0.1218
_refine_ls_wR_factor_ref 0.1320
_reflns_number_gt 1819
_reflns_number_total 2279
_reflns_threshold_expression >2sigma(I)
_cod_data_source_file C0CC01291Bsup1.cif
_cod_data_source_block jw43
_cod_depositor_comments
;
The following automatic conversions were performed:

'_symmetry_cell_setting' value 'Monoclinic' changed to 'monoclinic'
according to /home/saulius/struct/CIF-dictionaries/cif_core.dic
dictionary named 'cif_core.dic' version 2.4.2 from 2011-04-26.

Automatic conversion script
Id: cif_fix_values 1891 2012-01-12 08:04:46Z andrius 
;
_cod_original_sg_symbol_H-M P2(1)/n
_cod_database_code 7111780

loop_
_symmetry_equiv_pos_as_xyz
'x, y, z'
'-x+1/2, y+1/2, -z+1/2'
'-x, -y, -z'
'x-1/2, -y-1/2, z-1/2'

loop_
_atom_site_label
_atom_site_type_symbol
_atom_site_fract_x
_atom_site_fract_y
_atom_site_fract_z
_atom_site_U_iso_or_equiv
_atom_site_adp_type
_atom_site_occupancy
_atom_site_symmetry_multiplicity
_atom_site_calc_flag
_atom_site_refinement_flags
Co1 Co 0.0000 0.5000 0.0000 0.0319(3) Uani 1 2 d S
Cl1 Cl 0.57475(10) 0.68534(8) 0.77571(10) 0.0349(3) Uani 1 1 d .
O1 O 0.1746(3) 0.5847(2) 0.0072(3) 0.0377(7) Uani 1 1 d .
O2 O 0.0431(3) 0.4759(2) 0.1980(3) 0.0345(7) Uani 1 1 d .
O3 O 0.1419(3) 0.4779(2) 0.3950(3) 0.0354(7) Uani 1 1 d .
O4 O 0.4537(3) 0.6578(2) 0.3047(3) 0.0352(7) Uani 1 1 d .
O5 O 0.1056(4) 0.3652(3) -0.0392(4) 0.0458(9) Uani 1 1 d .
O6 O 0.5772(4) 0.7005(3) 0.6378(3) 0.0667(11) Uani 1 1 d .
O7 O 0.7127(4) 0.6788(3) 0.8259(4) 0.0733(12) Uani 1 1 d .
O8 O 0.5159(4) 0.7766(3) 0.8259(4) 0.0700(12) Uani 1 1 d .
O9 O 0.5042(4) 0.5910(3) 0.7999(4) 0.0602(10) Uani 1 1 d .
C1 C 0.5871(5) 0.7550(4) 0.1724(6) 0.0434(12) Uani 1 1 d .
C2 C 0.4655(4) 0.6919(3) 0.1808(4) 0.0370(10) Uani 1 1 d .
C3 C 0.3723(4) 0.6684(4) 0.0848(5) 0.0338(10) Uani 1 1 d .
C4 C 0.2580(4) 0.6060(3) 0.1014(4) 0.0329(10) Uani 1 1 d .
C5 C 0.2486(4) 0.5710(3) 0.2326(4) 0.0296(9) Uani 1 1 d .
C6 C 0.1401(4) 0.5078(3) 0.2683(4) 0.0304(9) Uani 1 1 d .
C7 C 0.3462(4) 0.5986(3) 0.3292(4) 0.0309(9) Uani 1 1 d .
C8 C 0.3419(4) 0.5672(3) 0.4595(4) 0.0316(9) Uani 1 1 d .
C9 C 0.2414(4) 0.5075(3) 0.4892(4) 0.0337(9) Uani 1 1 d .
C10 C 0.2228(6) 0.4630(5) 0.6164(5) 0.0457(12) Uani 1 1 d .
H1A H 0.662(5) 0.717(4) 0.193(5) 0.046(14) Uiso 1 1 d .
H1B H 0.581(6) 0.789(4) 0.088(6) 0.067(17) Uiso 1 1 d .
H1C H 0.600(6) 0.804(5) 0.238(6) 0.065(18) Uiso 1 1 d .
H3 H 0.384(5) 0.692(4) 0.013(5) 0.057(17) Uiso 1 1 d .
H5OA H 0.074(5) 0.323(4) -0.063(5) 0.031(17) Uiso 1 1 d .
H5OB H 0.166(7) 0.348(6) 0.001(7) 0.09(3) Uiso 1 1 d .
H8 H 0.402(5) 0.581(4) 0.508(5) 0.048(15) Uiso 1 1 d .
H10A H 0.228(6) 0.396(5) 0.612(6) 0.07(2) Uiso 1 1 d .
H10B H 0.290(5) 0.486(3) 0.676(5) 0.037(12) Uiso 1 1 d .
H10C H 0.129(7) 0.485(5) 0.640(6) 0.081(19) Uiso 1 1 d .

loop_
_atom_site_aniso_label
_atom_site_aniso_U_11
_atom_site_aniso_U_22
_atom_site_aniso_U_33
_atom_site_aniso_U_23
_atom_site_aniso_U_13
_atom_site_aniso_U_12
Co1 0.0261(4) 0.0379(5) 0.0305(4) -0.0025(4) -0.0029(3) -0.0016(3)
Cl1 0.0350(6) 0.0306(5) 0.0377(6) -0.0013(4) -0.0025(4) 0.0035(4)
O1 0.0319(16) 0.0472(18) 0.0332(16) 0.0020(14) -0.0013(13) -0.0041(13)
O2 0.0261(15) 0.0435(18) 0.0324(16) -0.0003(13) -0.0036(12) -0.0066(12)
O3 0.0312(16) 0.0382(17) 0.0354(16) 0.0029(13) -0.0037(13) -0.0038(12)
O4 0.0302(15) 0.0335(16) 0.0406(17) 0.0007(13) -0.0023(13) -0.0050(12)
O5 0.043(2) 0.043(2) 0.047(2) -0.0125(18) -0.0111(17) 0.0054(19)
O6 0.080(3) 0.081(3) 0.040(2) -0.0135(19) 0.0092(18) -0.024(2)
O7 0.060(2) 0.056(2) 0.094(3) 0.010(2) -0.039(2) -0.0024(19)
O8 0.087(3) 0.039(2) 0.092(3) 0.012(2) 0.051(2) 0.0199(19)
O9 0.060(2) 0.0375(19) 0.086(3) -0.0009(18) 0.022(2) -0.0091(16)
C1 0.038(3) 0.042(3) 0.050(3) 0.004(3) 0.004(2) -0.007(2)
C2 0.035(2) 0.032(2) 0.046(3) 0.002(2) 0.009(2) 0.0002(18)
C3 0.028(2) 0.038(2) 0.035(2) 0.000(2) 0.0040(19) -0.0022(18)
C4 0.029(2) 0.030(2) 0.038(2) -0.0017(18) -0.0014(19) 0.0053(17)
C5 0.028(2) 0.027(2) 0.033(2) -0.0013(17) -0.0025(17) 0.0020(17)
C6 0.030(2) 0.028(2) 0.032(2) 0.0000(18) 0.0002(18) 0.0030(17)
C7 0.026(2) 0.024(2) 0.043(2) -0.0028(18) 0.0005(18) 0.0024(16)
C8 0.028(2) 0.030(2) 0.034(2) -0.0005(19) -0.0094(19) 0.0001(18)
C9 0.031(2) 0.031(2) 0.038(2) -0.0002(19) -0.0028(18) 0.0041(18)
C10 0.044(3) 0.050(3) 0.043(3) 0.008(2) 0.000(2) -0.001(2)

loop_
_atom_type_symbol
_atom_type_description
_atom_type_scat_dispersion_real
_atom_type_scat_dispersion_imag
_atom_type_scat_source
C C 0.0033 0.0016 'International Tables Vol C Tables 4.2.6.8 and 6.1.1.4'
H H 0.0000 0.0000 'International Tables Vol C Tables 4.2.6.8 and 6.1.1.4'
O O 0.0106 0.0060 'International Tables Vol C Tables 4.2.6.8 and 6.1.1.4'
Cl Cl 0.1484 0.1585 'International Tables Vol C Tables 4.2.6.8 and 6.1.1.4'
Co Co 0.3494 0.9721 'International Tables Vol C Tables 4.2.6.8 and 6.1.1.4'

loop_
_geom_angle_atom_site_label_1
_geom_angle_atom_site_label_2
_geom_angle_atom_site_label_3
_geom_angle
_geom_angle_site_symmetry_1
_geom_angle_site_symmetry_3
O1 Co1 O1 180.0 3_565 .
O1 Co1 O5 91.10(16) 3_565 .
O1 Co1 O5 88.90(16) . .
O1 Co1 O5 88.90(16) 3_565 3_565
O1 Co1 O5 91.10(16) . 3_565
O5 Co1 O5 180.0 . 3_565
O1 Co1 O2 87.12(11) 3_565 3_565
O1 Co1 O2 92.88(11) . 3_565
O5 Co1 O2 89.18(14) . 3_565
O5 Co1 O2 90.82(14) 3_565 3_565
O1 Co1 O2 92.88(11) 3_565 .
O1 Co1 O2 87.12(11) . .
O5 Co1 O2 90.82(14) . .
O5 Co1 O2 89.18(14) 3_565 .
O2 Co1 O2 180.00(16) 3_565 .
O8 Cl1 O9 112.3(2) . .
O8 Cl1 O7 109.8(3) . .
O9 Cl1 O7 111.7(2) . .
O8 Cl1 O6 107.8(2) . .
O9 Cl1 O6 110.2(2) . .
O7 Cl1 O6 104.6(3) . .
C4 O1 Co1 130.1(3) . .
C6 O2 Co1 127.7(3) . .
C6 O3 C9 123.0(3) . .
C7 O4 C2 119.7(3) . .
Co1 O5 H5OA 121(5) . .
Co1 O5 H5OB 123(6) . .
H5OA O5 H5OB 108(7) . .
C2 C1 H1A 112(3) . .
C2 C1 H1B 108(3) . .
H1A C1 H1B 115(5) . .
C2 C1 H1C 112(4) . .
H1A C1 H1C 97(5) . .
H1B C1 H1C 111(5) . .
C3 C2 O4 120.6(4) . .
C3 C2 C1 127.1(5) . .
O4 C2 C1 112.3(4) . .
C2 C3 C4 123.5(4) . .
C2 C3 H3 116(4) . .
C4 C3 H3 120(4) . .
O1 C4 C3 120.9(4) . .
O1 C4 C5 124.5(4) . .
C3 C4 C5 114.6(4) . .
C7 C5 C6 117.4(4) . .
C7 C5 C4 119.9(4) . .
C6 C5 C4 122.7(4) . .
O2 C6 O3 114.3(4) . .
O2 C6 C5 127.8(4) . .
O3 C6 C5 117.9(3) . .
O4 C7 C5 121.7(4) . .
O4 C7 C8 115.9(4) . .
C5 C7 C8 122.4(4) . .
C9 C8 C7 118.9(4) . .
C9 C8 H8 123(4) . .
C7 C8 H8 118(4) . .
C8 C9 O3 120.4(4) . .
C8 C9 C10 126.9(4) . .
O3 C9 C10 112.6(4) . .
C9 C10 H10A 108(4) . .
C9 C10 H10B 109(3) . .
H10A C10 H10B 109(5) . .
C9 C10 H10C 109(3) . .
H10A C10 H10C 110(5) . .
H10B C10 H10C 112(4) . .

loop_
_geom_bond_atom_site_label_1
_geom_bond_atom_site_label_2
_geom_bond_distance
_geom_bond_site_symmetry_2
Co1 O1 2.045(3) 3_565
Co1 O1 2.045(3) .
Co1 O5 2.062(4) .
Co1 O5 2.062(4) 3_565
Co1 O2 2.069(3) 3_565
Co1 O2 2.069(3) .
Cl1 O8 1.414(4) .
Cl1 O9 1.418(3) .
Cl1 O7 1.429(4) .
Cl1 O6 1.440(4) .
O1 C4 1.245(5) .
O2 C6 1.221(5) .
O3 C6 1.360(5) .
O3 C9 1.372(5) .
O4 C7 1.356(5) .
O4 C2 1.366(5) .
O5 H5OA 0.66(5) .
O5 H5OB 0.73(7) .
C1 C2 1.465(6) .
C1 H1A 0.90(5) .
C1 H1B 0.96(6) .
C1 H1C 0.91(6) .
C2 C3 1.324(6) .
C3 C4 1.415(6) .
C3 H3 0.82(5) .
C4 C5 1.438(6) .
C5 C7 1.369(6) .
C5 C6 1.427(6) .
C7 C8 1.408(6) .
C8 C9 1.319(6) .
C8 H8 0.77(5) .
C9 C10 1.458(7) .
C10 H10A 0.85(6) .
C10 H10B 0.91(5) .
C10 H10C 1.04(7) .

loop_
_geom_hbond_atom_site_label_D
_geom_hbond_atom_site_label_H
_geom_hbond_atom_site_label_A
_geom_hbond_distance_DH
_geom_hbond_distance_HA
_geom_hbond_distance_DA
_geom_hbond_angle_DHA
_geom_hbond_site_symmetry_A
O5 H5OA O6 0.66(5) 2.24(5) 2.883(7) 166(6) 2_545
O5 H5OB O7 0.73(7) 2.08(7) 2.768(6) 156(7) 3_666

loop_
_geom_torsion_atom_site_label_1
_geom_torsion_atom_site_label_2
_geom_torsion_atom_site_label_3
_geom_torsion_atom_site_label_4
_geom_torsion
_geom_torsion_site_symmetry_1
O1 Co1 O1 C4 -6(100) 3_565
O5 Co1 O1 C4 -91.9(4) .
O5 Co1 O1 C4 88.1(4) 3_565
O2 Co1 O1 C4 178.9(4) 3_565
O2 Co1 O1 C4 -1.1(4) .
O1 Co1 O2 C6 -179.9(3) 3_565
O1 Co1 O2 C6 0.1(3) .
O5 Co1 O2 C6 88.9(4) .
O5 Co1 O2 C6 -91.1(4) 3_565
O2 Co1 O2 C6 -142(3) 3_565
C7 O4 C2 C3 0.6(6) .
C7 O4 C2 C1 179.8(4) .
O4 C2 C3 C4 -1.4(7) .
C1 C2 C3 C4 179.5(5) .
Co1 O1 C4 C3 -178.8(3) .
Co1 O1 C4 C5 1.4(6) .
C2 C3 C4 O1 -178.7(4) .
C2 C3 C4 C5 1.1(6) .
O1 C4 C5 C7 179.8(4) .
C3 C4 C5 C7 -0.1(6) .
O1 C4 C5 C6 -0.5(6) .
C3 C4 C5 C6 179.7(4) .
Co1 O2 C6 O3 -179.2(2) .
Co1 O2 C6 C5 0.6(6) .
C9 O3 C6 O2 -178.9(3) .
C9 O3 C6 C5 1.3(5) .
C7 C5 C6 O2 179.2(4) .
C4 C5 C6 O2 -0.6(7) .
C7 C5 C6 O3 -1.0(5) .
C4 C5 C6 O3 179.2(3) .
C2 O4 C7 C5 0.5(6) .
C2 O4 C7 C8 -179.8(4) .
C6 C5 C7 O4 179.5(3) .
C4 C5 C7 O4 -0.7(6) .
C6 C5 C7 C8 -0.1(6) .
C4 C5 C7 C8 179.6(4) .
O4 C7 C8 C9 -178.5(4) .
C5 C7 C8 C9 1.1(6) .
C7 C8 C9 O3 -0.9(6) .
C7 C8 C9 C10 176.9(4) .
C6 O3 C9 C8 -0.3(6) .
C6 O3 C9 C10 -178.4(4) .
